data_1576395
loop_
_publ_author_name
'Li, Wenhao'
'Niu, Mengyao'
'Zhu, Yi-Yun'
'Zhang, Man'
'Gao, Haoyu'
'Zhang, Xin-Chao'
'Yang, Bo'
'Wei, Donghui'
'Chen, Xuenian'

_publ_section_title
;
 Regulation and Mechanisms of Full-Visible-Spectrum Emission in Solid and
 Liquid States for D-\p-A Cyanobenzene-Phenothiazine Fluorescent Molecules
;
_journal_name_full 'Chemical Science'
_journal_paper_doi 10.1039/D5SC06095H
_journal_year 2025
_chemical_formula_moiety 'C20 H11 N3 S'
_chemical_formula_sum 'C20 H11 N3 S'
_chemical_formula_weight 325.38
_space_group_crystal_system triclinic
_space_group_IT_number 2
_space_group_name_Hall '-P 1'
_space_group_name_H-M_alt 'P -1'
_atom_sites_solution_hydrogens geom
_atom_sites_solution_primary direct
_audit_creation_date 2024-01-10
_audit_creation_method
;
Olex2 1.2
(compiled 2018.05.29 svn.r3508 for OlexSys, GUI svn.r5506)
;
_audit_update_record
;
2025-07-21 deposited with the CCDC.	2025-12-01 downloaded from the CCDC.
;
_cell_angle_alpha 96.124(6)
_cell_angle_beta 98.436(6)
_cell_angle_gamma 115.370(7)
_cell_formula_units_Z 2
_cell_length_a 8.3807(5)
_cell_length_b 8.6976(7)
_cell_length_c 12.0564(8)
_cell_measurement_reflns_used 2556
_cell_measurement_temperature 293(2)
_cell_measurement_theta_max 70.1830
_cell_measurement_theta_min 3.7690
_cell_volume 771.21(11)
_computing_cell_refinement 'CrysAlisPro 1.171.42.81a (Rigaku OD, 2023)'
_computing_data_collection 'CrysAlisPro 1.171.42.81a (Rigaku OD, 2023)'
_computing_data_reduction 'CrysAlisPro 1.171.42.81a (Rigaku OD, 2023)'
_computing_molecular_graphics 'Olex2 (Dolomanov et al., 2009)'
_computing_publication_material 'Olex2 (Dolomanov et al., 2009)'
_computing_structure_refinement 'ShelXL (Sheldrick, 2015)'
_computing_structure_solution 'ShelXS (Sheldrick, 2008)'
_diffrn_ambient_temperature 293(2)
_diffrn_detector 'CCD plate'
_diffrn_detector_area_resol_mean 16.2312
_diffrn_detector_type Eos
_diffrn_measured_fraction_theta_full 1.000
_diffrn_measured_fraction_theta_max 1.000
_diffrn_measurement_details
;
List of Runs (angles in degrees, time in seconds):

  # Type    Start    End  Width  t~exp~   \w     \q     \k     \f   Frames
#--------------------------------------------------------------------------
  1  \w   -104.00 -11.00   1.00    1.00    --  -33.50 -37.00  30.00   93
  2  \w   -108.00 -35.00   1.00    1.00    --  -33.50 178.00  60.00   73
  3  \w   -104.00 -11.00   1.00    1.00    --  -33.50 -37.00 -60.00   93
  4  \w      2.00  79.00   1.00    1.00    --   36.47-104.00 -69.00   77
  5  \w     61.00 110.00   1.00    1.00    --   36.47 178.00   0.00   49
  6  \w     14.00 107.00   1.00    1.00    --   36.47  37.00 -90.00   93
  7  \w     61.00 110.00   1.00    1.00    --   36.47 178.00 -30.00   49
  8  \w      1.00  76.00   1.00    1.00    --   36.47 -99.00  60.00   75
  9  \w     40.00 109.00   1.00    1.50    --  108.00-111.00 150.00   69
 10  \w    101.00 177.00   1.00    1.50    --  108.00  77.00 -30.00   76
 11  \w    101.00 177.00   1.00    1.50    --  108.00  77.00 120.00   76
 12  \w    104.00 176.00   1.00    1.50    --  108.00 111.00 -60.00   72
 13  \w     61.00 146.00   1.00    1.50    --  108.00 178.00  30.00   85
 14  \w     48.00  77.00   1.00    1.50    --  108.00 -61.00   0.00   29
 15  \w     39.00  65.00   1.00    1.50    --  108.00 -94.00  30.00   26
 16  \w    128.00 176.00   1.00    1.50    --  108.00  77.00  30.00   48
 17  \w     74.00 107.00   1.00    1.50    --  108.00 -94.00  30.00   33
 18  \w    146.00 177.00   1.00    1.50    --  108.00  45.00 150.00   31
 19  \w     91.00 139.00   1.00    1.50    --  108.00  45.00 150.00   48
 20  \w    104.00 164.00   1.00    1.50    --  108.00 111.00   0.00   60
 21  \w     40.00 107.00   1.00    1.50    --  108.00 -94.00-180.00   67
 22  \w    143.00 173.00   1.00    1.50    --  108.00  61.00  90.00   30
 23  \w     64.00 178.00   1.00    1.50    --  108.00  15.00  90.00  114
 24  \w     59.00 123.00   1.00    1.50    --  108.00 -45.00   0.00   64
 25  \w     47.00  95.00   1.00    1.50    --  108.00 -94.00 -30.00   48
;
_diffrn_measurement_device 'four-circle diffractometer'
_diffrn_measurement_device_type 'Xcalibur, Eos, Gemini'
_diffrn_measurement_method '\w scans'
_diffrn_orient_matrix_type 'CrysAlisPro convention (1999,Acta A55,543-557)'
_diffrn_orient_matrix_UB_11 0.0535033000
_diffrn_orient_matrix_UB_12 -0.0334584000
_diffrn_orient_matrix_UB_13 0.1195041000
_diffrn_orient_matrix_UB_21 -0.1235973000
_diffrn_orient_matrix_UB_22 -0.1955241000
_diffrn_orient_matrix_UB_23 -0.0417836000
_diffrn_orient_matrix_UB_31 0.1588717000
_diffrn_orient_matrix_UB_32 -0.0226538000
_diffrn_orient_matrix_UB_33 -0.0358120000
_diffrn_radiation_monochromator graphite
_diffrn_radiation_probe x-ray
_diffrn_radiation_type CuK\a
_diffrn_radiation_wavelength 1.54184
_diffrn_reflns_av_R_equivalents 0.0331
_diffrn_reflns_av_unetI/netI 0.0445
_diffrn_reflns_Laue_measured_fraction_full 1.000
_diffrn_reflns_Laue_measured_fraction_max 1.000
_diffrn_reflns_limit_h_max 9
_diffrn_reflns_limit_h_min -6
_diffrn_reflns_limit_k_max 10
_diffrn_reflns_limit_k_min -10
_diffrn_reflns_limit_l_max 14
_diffrn_reflns_limit_l_min -14
_diffrn_reflns_number 5452
_diffrn_reflns_point_group_measured_fraction_full 1.000
_diffrn_reflns_point_group_measured_fraction_max 1.000
_diffrn_reflns_theta_full 67.002
_diffrn_reflns_theta_max 67.002
_diffrn_reflns_theta_min 3.775
_diffrn_source 'fine-focus sealed X-ray tube'
_diffrn_source_type 'Enhance (Cu) X-ray Source'
_exptl_absorpt_coefficient_mu 1.892
_exptl_absorpt_correction_T_max 1.00000
_exptl_absorpt_correction_T_min 0.90050
_exptl_absorpt_correction_type multi-scan
_exptl_absorpt_process_details
;
CrysAlisPro 1.171.42.81a (Rigaku Oxford Diffraction, 2023)
Empirical absorption correction using spherical harmonics,
implemented in SCALE3 ABSPACK scaling algorithm.
;
_exptl_crystal_colour yellow
_exptl_crystal_colour_primary yellow
_exptl_crystal_density_diffrn 1.401
_exptl_crystal_description block
_exptl_crystal_F_000 336
_exptl_crystal_size_max 0.14
_exptl_crystal_size_mid 0.11
_exptl_crystal_size_min 0.1
_refine_diff_density_max 0.244
_refine_diff_density_min -0.255
_refine_diff_density_rms 0.052
_refine_ls_extinction_method none
_refine_ls_goodness_of_fit_ref 1.040
_refine_ls_hydrogen_treatment constr
_refine_ls_matrix_type full
_refine_ls_number_parameters 217
_refine_ls_number_reflns 2746
_refine_ls_number_restraints 0
_refine_ls_restrained_S_all 1.040
_refine_ls_R_factor_all 0.0544
_refine_ls_R_factor_gt 0.0468
_refine_ls_shift/su_max 0.000
_refine_ls_shift/su_mean 0.000
_refine_ls_structure_factor_coef Fsqd
_refine_ls_weighting_details 'w=1/[\s^2^(Fo^2^)+(0.0822P)^2^+0.0393P] where P=(Fo^2^+2Fc^2^)/3'
_refine_ls_weighting_scheme calc
_refine_ls_wR_factor_gt 0.1317
_refine_ls_wR_factor_ref 0.1415
_reflns_Friedel_coverage 0.000
_reflns_number_gt 2318
_reflns_number_total 2746
_reflns_threshold_expression 'I > 2\s(I)'
_cod_data_source_file d5sc06095h2.cif
_cod_data_source_block 20230116_auto
_cod_original_cell_volume 771.20(11)
_cod_database_code 1576395
_shelx_shelxl_version_number 2014/7
_chemical_oxdiff_formula C18H12O1N2S2
_shelx_space_group_comment
;
The symmetry employed for this shelxl refinement is uniquely defined
by the following loop, which should always be used as a source of
symmetry information in preference to the above space-group names.
They are only intended as comments.
;
_shelx_estimated_absorpt_t_max 0.833
_shelx_estimated_absorpt_t_min 0.778
_reflns_odcompleteness_completeness 99.96
_reflns_odcompleteness_iscentric 1
_reflns_odcompleteness_theta 66.97
_olex2_refinement_description
;
1. Fixed Uiso
 At 1.2 times of:
  All C(H) groups
2.a Aromatic/amide H refined with riding coordinates:
 C1(H1), C2(H2), C3(H3), C4(H4), C9(H9), C10(H10), C11(H11), C12(H12),
 C15(H15), C17(H17), C18(H18)
;
_olex2_submission_special_instructions 'No special instructions were received'
_oxdiff_exptl_absorpt_empirical_details
;
Empirical correction (ABSPACK) includes:
- Absorption correction using spherical harmonics
- Frame scaling
;
_oxdiff_exptl_absorpt_empirical_full_max 1.134
_oxdiff_exptl_absorpt_empirical_full_min 0.913

loop_
_space_group_symop_operation_xyz
'x, y, z'
'-x, -y, -z'

loop_
_atom_site_label
_atom_site_type_symbol
_atom_site_fract_x
_atom_site_fract_y
_atom_site_fract_z
_atom_site_U_iso_or_equiv
_atom_site_adp_type
_atom_site_occupancy
_atom_site_site_symmetry_order
_atom_site_calc_flag
_atom_site_refinement_flags_posn
_atom_site_refinement_flags_adp
_atom_site_refinement_flags_occupancy
_atom_site_disorder_assembly
_atom_site_disorder_group
S1 S 1.14803(9) 1.38939(7) 0.85568(6) 0.0578(2) Uani 1 1 d . . . . .
N1 N 1.0297(2) 1.0172(2) 0.75705(14) 0.0401(4) Uani 1 1 d . . . . .
N2 N 0.7931(3) 1.1399(3) 0.5570(2) 0.0671(6) Uani 1 1 d . . . . .
N3 N 0.6075(4) 0.3060(3) 0.3350(2) 0.0774(7) Uani 1 1 d . . . . .
C1 C 1.4752(3) 1.4046(3) 0.8391(2) 0.0545(6) Uani 1 1 d . . . . .
H1 H 1.5234 1.5195 0.8758 0.065 Uiso 1 1 calc R . . . .
C2 C 1.5876(3) 1.3414(4) 0.8033(2) 0.0591(6) Uani 1 1 d . . . . .
H2 H 1.7108 1.4137 0.8140 0.071 Uiso 1 1 calc R . . . .
C3 C 1.5161(3) 1.1692(3) 0.7513(2) 0.0542(6) Uani 1 1 d . . . . .
H3 H 1.5914 1.1260 0.7263 0.065 Uiso 1 1 calc R . . . .
C4 C 1.3332(3) 1.0611(3) 0.73616(18) 0.0449(5) Uani 1 1 d . . . . .
H4 H 1.2871 0.9452 0.7023 0.054 Uiso 1 1 calc R . . . .
C5 C 1.2170(3) 1.1233(3) 0.77094(16) 0.0377(4) Uani 1 1 d . . . . .
C6 C 1.2908(3) 1.2990(3) 0.82106(17) 0.0426(5) Uani 1 1 d . . . . .
C7 C 0.9829(3) 1.2101(3) 0.89622(17) 0.0412(5) Uani 1 1 d . . . . .
C8 C 0.9331(3) 1.0425(3) 0.83940(16) 0.0370(4) Uani 1 1 d . . . . .
C9 C 0.7914(3) 0.9047(3) 0.86543(18) 0.0446(5) Uani 1 1 d . . . . .
H9 H 0.7571 0.7924 0.8283 0.054 Uiso 1 1 calc R . . . .
C10 C 0.7004(3) 0.9325(3) 0.9461(2) 0.0495(5) Uani 1 1 d . . . . .
H10 H 0.6036 0.8391 0.9616 0.059 Uiso 1 1 calc R . . . .
C11 C 0.7521(3) 1.0981(3) 1.00382(19) 0.0502(5) Uani 1 1 d . . . . .
H11 H 0.6911 1.1165 1.0583 0.060 Uiso 1 1 calc R . . . .
C12 C 0.8940(3) 1.2347(3) 0.97996(19) 0.0493(5) Uani 1 1 d . . . . .
H12 H 0.9316 1.3459 1.0204 0.059 Uiso 1 1 calc R . . . .
C13 C 0.9399(3) 0.8618(2) 0.67234(16) 0.0381(4) Uani 1 1 d . . . . .
C14 C 0.8259(3) 0.8612(2) 0.57550(16) 0.0374(4) Uani 1 1 d . . . . .
C15 C 0.7355(3) 0.7155(3) 0.48878(17) 0.0407(5) Uani 1 1 d . . . . .
H15 H 0.6592 0.7152 0.4243 0.049 Uiso 1 1 calc R . . . .
C16 C 0.7618(3) 0.5705(3) 0.50083(18) 0.0424(5) Uani 1 1 d . . . . .
C17 C 0.8732(3) 0.5688(3) 0.59762(19) 0.0472(5) Uani 1 1 d . . . . .
H17 H 0.8885 0.4703 0.6048 0.057 Uiso 1 1 calc R . . . .
C18 C 0.9609(3) 0.7141(3) 0.68317(18) 0.0467(5) Uani 1 1 d . . . . .
H18 H 1.0345 0.7129 0.7484 0.056 Uiso 1 1 calc R . . . .
C19 C 0.8056(3) 1.0160(3) 0.56499(18) 0.0448(5) Uani 1 1 d . . . . .
C20 C 0.6745(3) 0.4213(3) 0.4087(2) 0.0518(6) Uani 1 1 d . . . . .

loop_
_atom_site_aniso_label
_atom_site_aniso_U_11
_atom_site_aniso_U_22
_atom_site_aniso_U_33
_atom_site_aniso_U_23
_atom_site_aniso_U_13
_atom_site_aniso_U_12
S1 0.0698(4) 0.0298(3) 0.0777(4) 0.0042(3) 0.0319(3) 0.0225(3)
N1 0.0442(9) 0.0307(9) 0.0403(9) -0.0031(7) 0.0124(7) 0.0136(7)
N2 0.0974(17) 0.0495(13) 0.0670(14) 0.0091(10) 0.0183(12) 0.0450(13)
N3 0.0910(17) 0.0520(13) 0.0726(15) -0.0208(12) -0.0144(13) 0.0346(13)
C1 0.0553(13) 0.0373(12) 0.0558(13) 0.0035(10) 0.0130(10) 0.0082(10)
C2 0.0451(12) 0.0565(15) 0.0667(15) 0.0154(12) 0.0137(11) 0.0134(11)
C3 0.0518(13) 0.0633(16) 0.0581(13) 0.0163(12) 0.0207(10) 0.0318(12)
C4 0.0554(12) 0.0410(12) 0.0424(10) 0.0070(9) 0.0156(9) 0.0242(10)
C5 0.0460(11) 0.0324(10) 0.0333(9) 0.0045(8) 0.0107(8) 0.0161(9)
C6 0.0512(12) 0.0331(11) 0.0413(10) 0.0034(8) 0.0137(9) 0.0166(9)
C7 0.0473(11) 0.0361(11) 0.0426(10) 0.0020(8) 0.0100(8) 0.0222(9)
C8 0.0418(10) 0.0367(10) 0.0336(9) 0.0024(8) 0.0075(7) 0.0198(9)
C9 0.0471(11) 0.0367(11) 0.0483(11) 0.0039(9) 0.0110(9) 0.0180(9)
C10 0.0483(12) 0.0517(13) 0.0528(12) 0.0142(10) 0.0172(10) 0.0236(10)
C11 0.0548(13) 0.0634(15) 0.0459(12) 0.0115(10) 0.0189(10) 0.0364(12)
C12 0.0617(14) 0.0456(13) 0.0479(11) -0.0005(9) 0.0134(10) 0.0323(11)
C13 0.0439(11) 0.0283(10) 0.0384(10) 0.0000(8) 0.0120(8) 0.0136(8)
C14 0.0442(11) 0.0304(10) 0.0391(10) 0.0028(8) 0.0133(8) 0.0176(8)
C15 0.0453(11) 0.0378(11) 0.0372(10) 0.0026(8) 0.0093(8) 0.0180(9)
C16 0.0483(11) 0.0317(11) 0.0425(11) -0.0013(8) 0.0117(9) 0.0149(9)
C17 0.0593(13) 0.0309(11) 0.0511(12) 0.0037(9) 0.0100(10) 0.0215(10)
C18 0.0599(13) 0.0354(11) 0.0413(10) 0.0015(9) 0.0036(9) 0.0218(10)
C19 0.0564(13) 0.0380(12) 0.0426(11) 0.0032(9) 0.0136(9) 0.0236(10)
C20 0.0580(13) 0.0385(12) 0.0518(12) -0.0049(10) 0.0040(10) 0.0209(11)

loop_
_atom_type_symbol
_atom_type_description
_atom_type_scat_dispersion_real
_atom_type_scat_dispersion_imag
_atom_type_scat_source
C C 0.0181 0.0091 'International Tables Vol C Tables 4.2.6.8 and 6.1.1.4'
H H 0.0000 0.0000 'International Tables Vol C Tables 4.2.6.8 and 6.1.1.4'
N N 0.0311 0.0180 'International Tables Vol C Tables 4.2.6.8 and 6.1.1.4'
S S 0.3331 0.5567 'International Tables Vol C Tables 4.2.6.8 and 6.1.1.4'

loop_
_geom_angle_atom_site_label_1
_geom_angle_atom_site_label_2
_geom_angle_atom_site_label_3
_geom_angle
_geom_angle_site_symmetry_1
_geom_angle_site_symmetry_3
_geom_angle_publ_flag
C7 S1 C6 99.27(10) . . ?
C5 N1 C8 121.14(16) . . ?
C5 N1 C13 120.19(16) . . ?
C8 N1 C13 117.59(16) . . ?
C2 C1 H1 119.6 . . ?
C2 C1 C6 120.7(2) . . ?
C6 C1 H1 119.6 . . ?
C1 C2 H2 120.3 . . ?
C1 C2 C3 119.5(2) . . ?
C3 C2 H2 120.3 . . ?
C2 C3 H3 119.8 . . ?
C4 C3 C2 120.3(2) . . ?
C4 C3 H3 119.8 . . ?
C3 C4 H4 119.5 . . ?
C3 C4 C5 121.0(2) . . ?
C5 C4 H4 119.5 . . ?
C4 C5 N1 122.70(18) . . ?
C4 C5 C6 118.01(19) . . ?
C6 C5 N1 119.29(18) . . ?
C1 C6 S1 119.48(17) . . ?
C1 C6 C5 120.4(2) . . ?
C5 C6 S1 120.06(16) . . ?
C8 C7 S1 119.91(15) . . ?
C12 C7 S1 120.31(16) . . ?
C12 C7 C8 119.7(2) . . ?
C7 C8 N1 119.47(18) . . ?
C9 C8 N1 121.68(18) . . ?
C9 C8 C7 118.85(18) . . ?
C8 C9 H9 119.7 . . ?
C10 C9 C8 120.6(2) . . ?
C10 C9 H9 119.7 . . ?
C9 C10 H10 119.8 . . ?
C11 C10 C9 120.5(2) . . ?
C11 C10 H10 119.8 . . ?
C10 C11 H11 120.3 . . ?
C12 C11 C10 119.3(2) . . ?
C12 C11 H11 120.3 . . ?
C7 C12 H12 119.5 . . ?
C11 C12 C7 121.0(2) . . ?
C11 C12 H12 119.5 . . ?
C14 C13 N1 117.58(18) . . ?
C18 C13 N1 122.94(19) . . ?
C18 C13 C14 119.48(18) . . ?
C13 C14 C19 118.99(18) . . ?
C15 C14 C13 120.93(19) . . ?
C15 C14 C19 120.07(19) . . ?
C14 C15 H15 120.8 . . ?
C16 C15 C14 118.36(19) . . ?
C16 C15 H15 120.8 . . ?
C15 C16 C20 118.6(2) . . ?
C17 C16 C15 121.22(19) . . ?
C17 C16 C20 120.1(2) . . ?
C16 C17 H17 120.2 . . ?
C18 C17 C16 119.6(2) . . ?
C18 C17 H17 120.2 . . ?
C13 C18 H18 119.8 . . ?
C17 C18 C13 120.4(2) . . ?
C17 C18 H18 119.8 . . ?
N2 C19 C14 178.7(3) . . ?
N3 C20 C16 178.7(3) . . ?

loop_
_geom_bond_atom_site_label_1
_geom_bond_atom_site_label_2
_geom_bond_distance
_geom_bond_site_symmetry_2
_geom_bond_publ_flag
S1 C6 1.763(2) . ?
S1 C7 1.760(2) . ?
N1 C5 1.411(3) . ?
N1 C8 1.425(2) . ?
N1 C13 1.430(2) . ?
N2 C19 1.140(3) . ?
N3 C20 1.136(3) . ?
C1 H1 0.9300 . ?
C1 C2 1.374(4) . ?
C1 C6 1.386(3) . ?
C2 H2 0.9300 . ?
C2 C3 1.384(4) . ?
C3 H3 0.9300 . ?
C3 C4 1.383(3) . ?
C4 H4 0.9300 . ?
C4 C5 1.392(3) . ?
C5 C6 1.403(3) . ?
C7 C8 1.396(3) . ?
C7 C12 1.390(3) . ?
C8 C9 1.384(3) . ?
C9 H9 0.9300 . ?
C9 C10 1.383(3) . ?
C10 H10 0.9300 . ?
C10 C11 1.382(3) . ?
C11 H11 0.9300 . ?
C11 C12 1.368(3) . ?
C12 H12 0.9300 . ?
C13 C14 1.394(3) . ?
C13 C18 1.386(3) . ?
C14 C15 1.391(3) . ?
C14 C19 1.444(3) . ?
C15 H15 0.9300 . ?
C15 C16 1.389(3) . ?
C16 C17 1.389(3) . ?
C16 C20 1.447(3) . ?
C17 H17 0.9300 . ?
C17 C18 1.380(3) . ?
C18 H18 0.9300 . ?

loop_
_geom_torsion_atom_site_label_1
_geom_torsion_atom_site_label_2
_geom_torsion_atom_site_label_3
_geom_torsion_atom_site_label_4
_geom_torsion
_geom_torsion_site_symmetry_1
_geom_torsion_site_symmetry_2
_geom_torsion_site_symmetry_3
_geom_torsion_site_symmetry_4
_geom_torsion_publ_flag
S1 C7 C8 N1 6.4(3) . . . . ?
S1 C7 C8 C9 -174.05(16) . . . . ?
S1 C7 C12 C11 172.88(18) . . . . ?
N1 C5 C6 S1 -5.0(3) . . . . ?
N1 C5 C6 C1 177.9(2) . . . . ?
N1 C8 C9 C10 179.66(19) . . . . ?
N1 C13 C14 C15 179.26(17) . . . . ?
N1 C13 C14 C19 0.6(3) . . . . ?
N1 C13 C18 C17 -178.85(19) . . . . ?
C1 C2 C3 C4 -0.5(4) . . . . ?
C2 C1 C6 S1 -174.0(2) . . . . ?
C2 C1 C6 C5 3.2(4) . . . . ?
C2 C3 C4 C5 1.1(4) . . . . ?
C3 C4 C5 N1 -179.98(19) . . . . ?
C3 C4 C5 C6 0.4(3) . . . . ?
C4 C5 C6 S1 174.60(16) . . . . ?
C4 C5 C6 C1 -2.5(3) . . . . ?
C5 N1 C8 C7 34.6(3) . . . . ?
C5 N1 C8 C9 -144.9(2) . . . . ?
C5 N1 C13 C14 -107.5(2) . . . . ?
C5 N1 C13 C18 72.9(3) . . . . ?
C6 S1 C7 C8 -35.72(19) . . . . ?
C6 S1 C7 C12 148.08(19) . . . . ?
C6 C1 C2 C3 -1.6(4) . . . . ?
C7 S1 C6 C1 -147.72(19) . . . . ?
C7 S1 C6 C5 35.12(19) . . . . ?
C7 C8 C9 C10 0.2(3) . . . . ?
C8 N1 C5 C4 145.1(2) . . . . ?
C8 N1 C5 C6 -35.3(3) . . . . ?
C8 N1 C13 C14 84.3(2) . . . . ?
C8 N1 C13 C18 -95.3(2) . . . . ?
C8 C7 C12 C11 -3.3(3) . . . . ?
C8 C9 C10 C11 -1.4(3) . . . . ?
C9 C10 C11 C12 0.3(3) . . . . ?
C10 C11 C12 C7 2.0(4) . . . . ?
C12 C7 C8 N1 -177.34(19) . . . . ?
C12 C7 C8 C9 2.2(3) . . . . ?
C13 N1 C5 C4 -22.7(3) . . . . ?
C13 N1 C5 C6 156.94(19) . . . . ?
C13 N1 C8 C7 -157.30(19) . . . . ?
C13 N1 C8 C9 23.2(3) . . . . ?
C13 C14 C15 C16 -0.2(3) . . . . ?
C14 C13 C18 C17 1.5(3) . . . . ?
C14 C15 C16 C17 1.1(3) . . . . ?
C14 C15 C16 C20 -177.30(19) . . . . ?
C15 C16 C17 C18 -0.6(3) . . . . ?
C16 C17 C18 C13 -0.7(3) . . . . ?
C18 C13 C14 C15 -1.1(3) . . . . ?
C18 C13 C14 C19 -179.80(19) . . . . ?
C19 C14 C15 C16 178.50(18) . . . . ?
C20 C16 C17 C18 177.7(2) . . . . ?
